data_7014055
loop_
_publ_author_name
'Deacon, Glen B.'
'Forsyth, Craig M.'
'Gitlits, Alex'
'Skelton, Brian W.'
'White, Allan H.'

_publ_section_title
;
 Reactions of lanthanoid metals with 3,5-diphenylpyrazole at elevated
 temperatures: synthesis and structures of both homoleptic,
 [Ln3(Ph2pz)9] (Ln = La, Nd), [Ln2(Ph2pz)6] (Ln = Er, Lu), and
 heteroleptic, [Ln(Ph2pz)3(Ph2pzH)2] (Ln = La, Nd, Gd, Tb, Er or Yb),
 pyrazolate complexes.
;
_journal_issue 8
_journal_name_full 'Dalton transactions (Cambridge, England : 2003)'
_journal_page_first 1239
_journal_page_last 1247
_journal_paper_doi 10.1039/b400541d
_journal_year 2004
_chemical_formula_sum 'C75 H57 Gd N10'
_chemical_formula_weight 1255.6
_space_group_IT_number 15
_symmetry_cell_setting monoclinic
_symmetry_space_group_name_Hall '-C 2yc'
_symmetry_space_group_name_H-M 'C 1 2/c 1'
_cell_angle_alpha 90.00000
_cell_angle_beta 104.516(2)
_cell_angle_gamma 90.00000
_cell_formula_units_Z 4
_cell_length_a 20.228(2)
_cell_length_b 13.806(2)
_cell_length_c 21.879(2)
_cell_measurement_reflns_used 8192
_cell_measurement_temperature 130
_cell_measurement_theta_max 26
_cell_measurement_theta_min 2
_cell_volume 5915.1(12)
_computing_cell_refinement 'Siemens SAINT (Siemens, 1995)'
_computing_data_collection 'Siemens SMART (Siemens, 1995)'
_computing_data_reduction 'xtal ADDREF SORTRF'
_computing_molecular_graphics xtal
_computing_publication_material 'xtal BONDLA CIFIO'
_computing_structure_refinement 'xtal CRYLSQ'
_computing_structure_solution xtal
_diffrn_ambient_temperature 130
_diffrn_measurement_device_type
;
Bruker SMART CCD diffractometer
;
_diffrn_measurement_method '\w scans'
_diffrn_radiation_detector 'CCD area detector'
_diffrn_radiation_monochromator graphite
_diffrn_radiation_source 'sealed tube'
_diffrn_radiation_type 'Mo K\a'
_diffrn_radiation_wavelength .71073
_diffrn_reflns_av_R_equivalents .033
_diffrn_reflns_av_sigmaI/netI .046
_diffrn_reflns_limit_h_max 27
_diffrn_reflns_limit_h_min -26
_diffrn_reflns_limit_k_max 18
_diffrn_reflns_limit_k_min 0
_diffrn_reflns_limit_l_max 29
_diffrn_reflns_limit_l_min -28
_diffrn_reflns_number 29610
_diffrn_reflns_theta_max 29.32
_diffrn_reflns_theta_min 1.8
_diffrn_standards_decay_% 0
_exptl_absorpt_coefficient_mu 1.176
_exptl_absorpt_correction_T_max .84
_exptl_absorpt_correction_T_min .74
_exptl_absorpt_correction_type multi-scan
_exptl_absorpt_process_details
;
SADABS; Sheldrick, 1996
;
_exptl_crystal_colour colourless
_exptl_crystal_density_diffrn 1.41
_exptl_crystal_description prism
_exptl_crystal_F_000 2564
_exptl_crystal_size_max .25
_exptl_crystal_size_mid .12
_exptl_crystal_size_min .1
_refine_diff_density_max 1.457
_refine_diff_density_min -.481
_refine_ls_goodness_of_fit_all .955
_refine_ls_goodness_of_fit_ref .978
_refine_ls_hydrogen_treatment refall
_refine_ls_matrix_type full
_refine_ls_number_constraints 0
_refine_ls_number_parameters 503
_refine_ls_number_reflns 6568
_refine_ls_number_restraints 0
_refine_ls_R_factor_all .038
_refine_ls_R_factor_gt .029
_refine_ls_shift/su_max .019
_refine_ls_shift/su_mean .001
_refine_ls_structure_factor_coef F
_refine_ls_weighting_scheme calc
_refine_ls_wR_factor_all .034
_refine_ls_wR_factor_ref .032
_reflns_d_resolution_high .726
_reflns_d_resolution_low 11.258
_reflns_Friedel_coverage 0
_reflns_limit_h_max 27
_reflns_limit_h_min 0
_reflns_limit_k_max 18
_reflns_limit_k_min 0
_reflns_limit_l_max 28
_reflns_limit_l_min -29
_reflns_number_gt 6568
_reflns_number_total 7602
_reflns_threshold_expression 'F    > 4.00 sig(F   )'
_cod_data_source_file b400541d.txt
_cod_data_source_block gdphpz
_cod_original_sg_symbol_Hall -c_2yc
_cod_original_sg_symbol_H-M C_1_2/c_1
_cod_original_formula_sum 'C75 H57 Gd1 N10'
_cod_database_code 7014055

loop_
_symmetry_equiv_pos_as_xyz
+x,+y,+z
-x,+y,1/2-z
-x,-y,-z
+x,-y,1/2+z
1/2+x,1/2+y,+z
1/2-x,1/2+y,1/2-z
1/2-x,1/2-y,-z
1/2+x,1/2-y,1/2+z

loop_
_atom_site_label
_atom_site_fract_x
_atom_site_fract_y
_atom_site_fract_z
_atom_site_U_iso_or_equiv
_atom_site_adp_type
_atom_site_calc_flag
_atom_site_calc_attached_atom
_atom_site_occupancy
_atom_site_disorder_assembly
_atom_site_disorder_group
Gd .50000 .811598(10) .25000 .01863(7) Uani ? ? 1.00000 ? ?
N11 .37887(9) .82788(12) .20468(8) .0223(8) Uani ? ? 1.00000 ? ?
N12 .40996(9) .90938(13) .18794(7) .0218(8) Uani ? ? 1.00000 ? ?
C13 .36139(11) .96567(15) .15129(9) .0231(9) Uani ? ? 1.00000 ? ?
C131 .37756(11) 1.05949(16) .12679(9) .0247(9) Uani ? ? 1.00000 ? ?
C132 .44473(12) 1.08552(17) .12821(10) .0283(10) Uani ? ? 1.00000 ? ?
C133 .45892(13) 1.17535(17) .10593(11) .0315(11) Uani ? ? 1.00000 ? ?
C134 .40671(13) 1.23995(18) .08146(11) .0334(12) Uani ? ? 1.00000 ? ?
C135 .33997(14) 1.21522(18) .07956(12) .0358(12) Uani ? ? 1.00000 ? ?
C136 .32538(12) 1.12601(17) .10213(11) .0315(11) Uani ? ? 1.00000 ? ?
C14 .29786(11) .92170(16) .14457(10) .0263(10) Uani ? ? 1.00000 ? ?
C15 .31093(11) .83534(16) .17884(9) .0239(9) Uani ? ? 1.00000 ? ?
C151 .26283(11) .76417(17) .19351(9) .0270(10) Uani ? ? 1.00000 ? ?
C152 .28610(14) .67621(19) .22240(12) .0364(12) Uani ? ? 1.00000 ? ?
C153 .24077(16) .6140(2) .24131(14) .0471(15) Uani ? ? 1.00000 ? ?
C154 .17279(15) .6373(2) .23107(13) .0462(15) Uani ? ? 1.00000 ? ?
C155 .14920(14) .7235(2) .20185(12) .0420(14) Uani ? ? 1.00000 ? ?
C156 .19385(12) .7873(2) .18308(11) .0341(12) Uani ? ? 1.00000 ? ?
N21 .45143(8) .84509(13) .34642(8) .0211(8) Uani ? ? 1.00000 ? ?
N22 .38375(9) .86801(13) .33442(8) .0238(8) Uani ? ? 1.00000 ? ?
C23 .36295(11) .88651(16) .38726(9) .0239(9) Uani ? ? 1.00000 ? ?
C231 .29266(11) .91256(16) .38716(10) .0260(10) Uani ? ? 1.00000 ? ?
C232 .23876(12) .8996(2) .33389(11) .0365(12) Uani ? ? 1.00000 ? ?
C233 .17324(13) .9297(2) .33424(13) .0402(13) Uani ? ? 1.00000 ? ?
C234 .16081(12) .97041(19) .38797(12) .0357(12) Uani ? ? 1.00000 ? ?
C235 .21377(12) .97941(18) .44188(12) .0337(12) Uani ? ? 1.00000 ? ?
C236 .27915(11) .95111(17) .44160(11) .0277(10) Uani ? ? 1.00000 ? ?
C24 .42019(11) .87583(16) .43689(10) .0250(10) Uani ? ? 1.00000 ? ?
C25 .47338(10) .84902(15) .40970(9) .0221(9) Uani ? ? 1.00000 ? ?
C251 .54293(10) .82228(15) .44441(9) .0215(9) Uani ? ? 1.00000 ? ?
C252 .57998(11) .75043(16) .42277(10) .0234(9) Uani ? ? 1.00000 ? ?
C253 .64374(11) .72350(17) .45818(11) .0278(10) Uani ? ? 1.00000 ? ?
C254 .67132(11) .76609(18) .51672(11) .0300(11) Uani ? ? 1.00000 ? ?
C255 .63531(12) .83728(18) .53890(11) .0294(10) Uani ? ? 1.00000 ? ?
C256 .57173(11) .86668(17) .50261(10) .0261(10) Uani ? ? 1.00000 ? ?
N32 .48740(9) .64634(13) .27638(7) .0211(8) Uani ? ? 1.00000 ? ?
C33 .47947(9) .55330(15) .29257(9) .0196(8) Uani ? ? 1.00000 ? ?
C331 .45427(10) .52878(15) .34838(9) .0204(9) Uani ? ? 1.00000 ? ?
C332 .41942(12) .59665(17) .37585(10) .0279(10) Uani ? ? 1.00000 ? ?
C333 .39796(12) .57293(19) .42955(11) .0320(11) Uani ? ? 1.00000 ? ?
C334 .41094(12) .48172(18) .45631(11) .0314(11) Uani ? ? 1.00000 ? ?
C335 .44455(12) .41319(17) .42905(11) .0298(11) Uani ? ? 1.00000 ? ?
C336 .46616(11) .43674(17) .37542(10) .0263(10) Uani ? ? 1.00000 ? ?
C34 .50000 .4917(2) .25000 .0215(13) Uani ? ? 1.00000 ? ?
H132 .4801(12) 1.0411(18) .1448(11) .027(6) Uiso ? ? 1.00000 ? ?
H133 .5062(15) 1.1904(18) .1077(12) .035(7) Uiso ? ? 1.00000 ? ?
H134 .4157(15) 1.301(2) .0651(13) .042(8) Uiso ? ? 1.00000 ? ?
H135 .3027(15) 1.263(2) .0639(13) .050(8) Uiso ? ? 1.00000 ? ?
H136 .2796(13) 1.1111(18) .1035(11) .033(7) Uiso ? ? 1.00000 ? ?
H14 .2542(12) .9477(17) .1213(10) .025(6) Uiso ? ? 1.00000 ? ?
H152 .3321(14) .6581(19) .2272(12) .033(7) Uiso ? ? 1.00000 ? ?
H153 .2568(14) .554(2) .2596(13) .048(8) Uiso ? ? 1.00000 ? ?
H154 .1417(14) .595(2) .2451(12) .040(7) Uiso ? ? 1.00000 ? ?
H155 .1030(16) .742(2) .1961(13) .053(9) Uiso ? ? 1.00000 ? ?
H156 .1774(14) .848(2) .1635(13) .042(8) Uiso ? ? 1.00000 ? ?
H22 .3602(13) .8657(18) .2964(12) .029(7) Uiso ? ? 1.00000 ? ?
H232 .2464(14) .871(2) .2967(13) .042(8) Uiso ? ? 1.00000 ? ?
H233 .1364(17) .924(2) .2953(15) .065(9) Uiso ? ? 1.00000 ? ?
H234 .1158(14) .989(2) .3881(12) .042(7) Uiso ? ? 1.00000 ? ?
H235 .2053(13) 1.008(2) .4780(12) .040(7) Uiso ? ? 1.00000 ? ?
H236 .3150(12) .9561(17) .4786(11) .029(6) Uiso ? ? 1.00000 ? ?
H24 .4240(12) .8805(18) .4813(12) .031(7) Uiso ? ? 1.00000 ? ?
H252 .5601(12) .7171(18) .3837(11) .026(6) Uiso ? ? 1.00000 ? ?
H253 .6673(13) .6770(17) .4429(12) .029(7) Uiso ? ? 1.00000 ? ?
H254 .7163(14) .741(2) .5435(12) .039(7) Uiso ? ? 1.00000 ? ?
H255 .6545(13) .866(2) .5798(12) .035(7) Uiso ? ? 1.00000 ? ?
H256 .5473(12) .9174(18) .5176(11) .026(6) Uiso ? ? 1.00000 ? ?
H332 .4119(13) .657(2) .3571(11) .028(6) Uiso ? ? 1.00000 ? ?
H333 .3752(13) .618(2) .4449(11) .032(7) Uiso ? ? 1.00000 ? ?
H334 .3974(13) .464(2) .4920(12) .038(7) Uiso ? ? 1.00000 ? ?
H335 .4558(13) .352(2) .4469(12) .038(7) Uiso ? ? 1.00000 ? ?
H336 .4904(12) .3886(18) .3569(11) .027(6) Uiso ? ? 1.00000 ? ?
H34 .50000 .424(3) .25000 .038(10) Uiso ? ? 1.00000 ? ?

loop_
_atom_site_aniso_label
_atom_site_aniso_U_11
_atom_site_aniso_U_22
_atom_site_aniso_U_33
_atom_site_aniso_U_12
_atom_site_aniso_U_13
_atom_site_aniso_U_23
Gd .01852(7) .02060(8) .01775(7) .00000 .00636(5) .00000
N11 .0225(8) .0263(10) .0187(8) -.0021(7) .0063(7) .0004(6)
N12 .0226(9) .0246(9) .0192(8) -.0002(7) .0071(7) -.0004(6)
C13 .0244(10) .0258(11) .0191(9) .0021(8) .0055(8) -.0023(8)
C131 .0281(11) .0255(11) .0197(9) .0005(8) .0048(8) -.0022(8)
C132 .0300(12) .0292(12) .0257(11) .0020(9) .0071(9) .0002(9)
C133 .0325(12) .0336(13) .0295(11) -.0037(10) .0095(9) -.0017(9)
C134 .0445(14) .0255(12) .0290(11) -.0035(10) .0070(10) .0014(9)
C135 .0378(14) .0286(12) .0369(13) .0044(10) .0018(11) .0025(10)
C136 .0286(12) .0306(12) .0332(12) .0022(9) .0035(10) .0008(9)
C14 .0224(10) .0301(12) .0247(10) .0023(9) .0029(8) -.0010(9)
C15 .0216(10) .0308(12) .0189(9) -.0018(8) .0042(8) -.0040(8)
C151 .0271(11) .0354(13) .0181(9) -.0076(9) .0050(8) -.0048(9)
C152 .0355(13) .0376(15) .0385(13) -.0046(11) .0135(11) .0012(10)
C153 .0580(19) .0404(16) .0456(16) -.0097(13) .0179(13) .0083(13)
C154 .0459(16) .060(2) .0353(14) -.0256(14) .0148(12) -.0012(13)
C155 .0280(13) .0669(19) .0314(12) -.0177(12) .0078(10) -.0055(12)
C156 .0270(12) .0477(16) .0254(11) -.0089(10) .0021(9) -.0030(10)
N21 .0195(8) .0242(9) .0203(8) .0013(7) .0059(7) -.0012(7)
N22 .0187(8) .0319(10) .0202(9) .0037(7) .0035(7) -.0020(7)
C23 .0234(10) .0264(11) .0229(10) .0020(8) .0080(8) -.0030(8)
C231 .0210(10) .0299(12) .0280(11) .0017(8) .0080(8) -.0006(8)
C232 .0243(12) .0549(16) .0302(12) .0057(11) .0066(9) -.0088(11)
C233 .0238(12) .0535(17) .0405(14) .0025(11) .0028(10) -.0032(12)
C234 .0235(12) .0384(14) .0486(15) .0053(10) .0154(10) -.0003(11)
C235 .0326(13) .0338(13) .0400(13) .0007(10) .0191(11) -.0050(10)
C236 .0253(11) .0306(12) .0290(11) -.0017(9) .0100(9) -.0038(9)
C24 .0250(11) .0291(11) .0216(10) .0003(8) .0073(8) -.0019(8)
C25 .0224(10) .0221(10) .0222(10) -.0002(8) .0062(8) -.0005(8)
C251 .0206(9) .0246(11) .0199(9) -.0004(8) .0064(7) .0035(8)
C252 .0245(10) .0247(11) .0220(10) -.0001(8) .0080(8) .0015(8)
C253 .0254(11) .0291(11) .0305(11) .0048(9) .0101(9) .0035(9)
C254 .0204(11) .0386(13) .0297(11) -.0009(9) .0040(9) .0086(10)
C255 .0262(11) .0368(13) .0236(11) -.0053(9) .0036(9) .0018(9)
C256 .0267(11) .0281(12) .0245(10) .0000(9) .0080(9) -.0016(9)
N32 .0229(8) .0241(9) .0178(8) -.0006(7) .0082(7) -.0013(6)
C33 .0161(9) .0243(10) .0183(9) -.0017(7) .0041(7) .0016(8)
C331 .0166(9) .0255(11) .0194(9) -.0042(7) .0051(7) -.0000(8)
C332 .0305(12) .0267(12) .0288(11) -.0010(9) .0116(9) .0017(9)
C333 .0319(12) .0352(13) .0337(12) -.0009(10) .0172(10) -.0034(10)
C334 .0312(12) .0389(13) .0272(11) -.0061(10) .0132(10) .0019(10)
C335 .0307(12) .0288(12) .0319(11) -.0014(9) .0118(9) .0074(9)
C336 .0250(10) .0274(11) .0282(11) -.0004(9) .0099(9) .0012(9)
C34 .0189(14) .0234(15) .0221(14) .00000 .0048(11) .00000

loop_
_atom_type_symbol
_atom_type_description
_atom_type_oxidation_number
_atom_type_number_in_cell
_atom_type_scat_dispersion_real
_atom_type_scat_dispersion_imag
_atom_type_scat_source
C ? 0 300 .002 .002 'Int Tables Vol IV Tables 2.2B and 2.3.1'
H ? 0 228 0 0 'Int Tables Vol IV Tables 2.2B and 2.3.1'
Gd ? 0 4 -.564 3.904 'Int Tables Vol IV Tables 2.2B and 2.3.1'
N ? 0 40 .004 .003 'Int Tables Vol IV Tables 2.2B and 2.3.1'

loop_
_diffrn_attenuator_code
_diffrn_attenuator_scale
? ?

loop_
_geom_angle_atom_site_label_1
_geom_angle_atom_site_label_2
_geom_angle_atom_site_label_3
_geom_angle_site_symmetry_1
_geom_angle_site_symmetry_2
_geom_angle_site_symmetry_3
_geom_angle
_geom_angle_publ_flag
N11 Gd N12 . . . 33.41(6) ?
N11 Gd N21 . . . 76.34(6) ?
N11 Gd N32 . . . 91.69(6) ?
N11 Gd N11 . . '2 655' 169.31(6) ?
N11 Gd N12 . . '2 655' 136.87(6) ?
N11 Gd N21 . . '2 655' 101.70(6) ?
N11 Gd N32 . . '2 655' 98.56(6) ?
N12 Gd N21 . . . 88.36(6) ?
N12 Gd N32 . . . 124.36(6) ?
N12 Gd N11 . . '2 655' 136.87(6) ?
N12 Gd N12 . . '2 655' 111.43(6) ?
N12 Gd N21 . . '2 655' 80.04(6) ?
N12 Gd N32 . . '2 655' 120.96(5) ?
N21 Gd N32 . . . 83.56(6) ?
N21 Gd N11 . . '2 655' 101.70(6) ?
N21 Gd N12 . . '2 655' 80.04(6) ?
N21 Gd N21 . . '2 655' 159.37(6) ?
N21 Gd N32 . . '2 655' 117.07(6) ?
N32 Gd N11 . . '2 655' 98.56(6) ?
N32 Gd N12 . . '2 655' 120.96(5) ?
N32 Gd N21 . . '2 655' 117.07(6) ?
N32 Gd N32 . . '2 655' 33.51(6) ?
N11 Gd N12 '2 655' . '2 655' 33.41(6) ?
N11 Gd N21 '2 655' . '2 655' 76.34(5) ?
N11 Gd N32 '2 655' . '2 655' 91.69(6) ?
N12 Gd N21 '2 655' . '2 655' 88.36(6) ?
N12 Gd N32 '2 655' . '2 655' 124.36(6) ?
N21 Gd N32 '2 655' . '2 655' 83.56(6) ?
Gd N11 N12 . . . 72.67(10) ?
Gd N11 C15 . . . 178.95(15) ?
N12 N11 C15 . . . 108.02(16) ?
Gd N12 N11 . . . 73.92(10) ?
Gd N12 C13 . . . 177.21(16) ?
N11 N12 C13 . . . 108.34(16) ?
N12 C13 C131 . . . 121.96(18) ?
N12 C13 C14 . . . 109.06(19) ?
C131 C13 C14 . . . 128.93(18) ?
C13 C131 C132 . . . 121.49(19) ?
C13 C131 C136 . . . 120.2(2) ?
C132 C131 C136 . . . 118.3(2) ?
C131 C132 C133 . . . 120.5(2) ?
C131 C132 H132 . . . 118.8(16) ?
C133 C132 H132 . . . 120.8(16) ?
C132 C133 C134 . . . 120.4(2) ?
C132 C133 H133 . . . 117.8(15) ?
C134 C133 H133 . . . 121.8(15) ?
C133 C134 C135 . . . 119.8(2) ?
C133 C134 H134 . . . 121.2(18) ?
C135 C134 H134 . . . 118.9(18) ?
C134 C135 C136 . . . 120.1(2) ?
C134 C135 H135 . . . 119.7(19) ?
C136 C135 H135 . . . 120.1(19) ?
C131 C136 C135 . . . 120.8(2) ?
C131 C136 H136 . . . 119.3(15) ?
C135 C136 H136 . . . 119.8(15) ?
C13 C14 C15 . . . 105.62(18) ?
C13 C14 H14 . . . 126.0(15) ?
C15 C14 H14 . . . 128.4(15) ?
N11 C15 C14 . . . 109.0(2) ?
N11 C15 C151 . . . 121.02(18) ?
C14 C15 C151 . . . 129.7(2) ?
C15 C151 C152 . . . 120.9(2) ?
C15 C151 C156 . . . 120.0(2) ?
C152 C151 C156 . . . 118.9(2) ?
C151 C152 C153 . . . 119.9(3) ?
C151 C152 H152 . . . 119.5(16) ?
C153 C152 H152 . . . 120.5(16) ?
C152 C153 C154 . . . 120.9(3) ?
C152 C153 H153 . . . 119.1(18) ?
C154 C153 H153 . . . 119.9(18) ?
C153 C154 C155 . . . 119.6(3) ?
C153 C154 H154 . . . 121.1(16) ?
C155 C154 H154 . . . 119.4(16) ?
C154 C155 C156 . . . 120.5(3) ?
C154 C155 H155 . . . 121(2) ?
C156 C155 H155 . . . 119(2) ?
C151 C156 C155 . . . 120.2(2) ?
C151 C156 H156 . . . 119.6(18) ?
C155 C156 H156 . . . 120.2(18) ?
Gd N21 N22 . . . 116.93(12) ?
Gd N21 C25 . . . 138.87(14) ?
N22 N21 C25 . . . 104.19(17) ?
N21 N22 C23 . . . 113.08(16) ?
N21 N22 H22 . . . 118.0(19) ?
C23 N22 H22 . . . 128.8(19) ?
N22 C23 C231 . . . 123.74(17) ?
N22 C23 C24 . . . 105.8(2) ?
C231 C23 C24 . . . 130.4(2) ?
C23 C231 C232 . . . 121.7(2) ?
C23 C231 C236 . . . 119.38(17) ?
C232 C231 C236 . . . 119.0(2) ?
C231 C232 C233 . . . 120.3(2) ?
C231 C232 H232 . . . 120.5(15) ?
C233 C232 H232 . . . 119.2(15) ?
C232 C233 C234 . . . 120.2(2) ?
C232 C233 H233 . . . 119(2) ?
C234 C233 H233 . . . 120(2) ?
C233 C234 C235 . . . 119.6(2) ?
C233 C234 H234 . . . 119.5(15) ?
C235 C234 H234 . . . 120.8(15) ?
C234 C235 C236 . . . 120.5(2) ?
C234 C235 H235 . . . 119.3(15) ?
C236 C235 H235 . . . 120.1(15) ?
C231 C236 C235 . . . 120.4(2) ?
C231 C236 H236 . . . 119.3(16) ?
C235 C236 H236 . . . 120.3(17) ?
C23 C24 C25 . . . 105.98(19) ?
C23 C24 H24 . . . 129.0(15) ?
C25 C24 H24 . . . 124.9(15) ?
N21 C25 C24 . . . 110.90(17) ?
N21 C25 C251 . . . 123.3(2) ?
C24 C25 C251 . . . 125.73(18) ?
C25 C251 C252 . . . 121.98(17) ?
C25 C251 C256 . . . 119.1(2) ?
C252 C251 C256 . . . 118.86(18) ?
C251 C252 C253 . . . 120.49(19) ?
C251 C252 H252 . . . 120.0(15) ?
C253 C252 H252 . . . 119.5(15) ?
C252 C253 C254 . . . 120.4(2) ?
C252 C253 H253 . . . 119.0(15) ?
C254 C253 H253 . . . 120.6(15) ?
C253 C254 C255 . . . 119.9(2) ?
C253 C254 H254 . . . 119.0(16) ?
C255 C254 H254 . . . 121.0(16) ?
C254 C255 C256 . . . 120.0(2) ?
C254 C255 H255 . . . 119.6(16) ?
C256 C255 H255 . . . 120.3(16) ?
C251 C256 C255 . . . 120.3(2) ?
C251 C256 H256 . . . 119.7(12) ?
C255 C256 H256 . . . 119.9(12) ?
Gd N32 C33 . . . 178.48(16) ?
Gd N32 N32 . . '2 655' 73.25(11) ?
C33 N32 N32 . . '2 655' 108.27(17) ?
N32 C33 C331 . . . 121.53(18) ?
N32 C33 C34 . . . 109.1(2) ?
C331 C33 C34 . . . 129.3(2) ?
C33 C331 C332 . . . 121.25(19) ?
C33 C331 C336 . . . 120.0(2) ?
C332 C331 C336 . . . 118.7(2) ?
C331 C332 C333 . . . 120.3(2) ?
C331 C332 H332 . . . 117.4(17) ?
C333 C332 H332 . . . 122.3(17) ?
C332 C333 C334 . . . 120.3(2) ?
C332 C333 H333 . . . 117.2(17) ?
C334 C333 H333 . . . 122.5(17) ?
C333 C334 C335 . . . 120.0(2) ?
C333 C334 H334 . . . 122.4(17) ?
C335 C334 H334 . . . 117.6(17) ?
C334 C335 C336 . . . 119.8(2) ?
C334 C335 H335 . . . 122.1(18) ?
C336 C335 H335 . . . 118.0(18) ?
C331 C336 C335 . . . 120.9(2) ?
C331 C336 H336 . . . 119.8(15) ?
C335 C336 H336 . . . 119.3(15) ?
C33 C34 H34 . . . 127.42(13) ?
C33 C34 C33 . . '2 655' 105.2(2) ?
H34 C34 C33 . . '2 655' 127.42(13) ?

loop_
_geom_bond_atom_site_label_1
_geom_bond_atom_site_label_2
_geom_bond_site_symmetry_1
_geom_bond_site_symmetry_2
_geom_bond_distance
_geom_bond_publ_flag
Gd N11 . . 2.4123(17) ?
Gd N12 . . 2.3966(16) ?
Gd N21 . . 2.5823(19) ?
Gd N32 . . 2.3827(18) ?
Gd N11 . '2 655' 2.4123(17) ?
Gd N12 . '2 655' 2.3966(16) ?
Gd N21 . '2 655' 2.5823(19) ?
Gd N32 . '2 655' 2.3827(18) ?
N11 N12 . . 1.383(3) ?
N11 C15 . . 1.353(3) ?
N12 C13 . . 1.348(2) ?
C13 C131 . . 1.470(3) ?
C13 C14 . . 1.395(3) ?
C131 C132 . . 1.398(3) ?
C131 C136 . . 1.401(3) ?
C132 C133 . . 1.389(3) ?
C132 H132 . . .94(2) ?
C133 C134 . . 1.383(3) ?
C133 H133 . . .97(3) ?
C134 C135 . . 1.383(4) ?
C134 H134 . . .95(3) ?
C135 C136 . . 1.386(4) ?
C135 H135 . . .99(3) ?
C136 H136 . . .96(3) ?
C14 C15 . . 1.398(3) ?
C14 H14 . . .97(2) ?
C15 C151 . . 1.474(3) ?
C151 C152 . . 1.395(3) ?
C151 C156 . . 1.393(3) ?
C152 C153 . . 1.393(4) ?
C152 H152 . . .94(3) ?
C153 C154 . . 1.375(4) ?
C153 H153 . . .94(3) ?
C154 C155 . . 1.379(4) ?
C154 H154 . . .96(3) ?
C155 C156 . . 1.395(4) ?
C155 H155 . . .95(3) ?
C156 H156 . . .96(3) ?
N21 N22 . . 1.365(2) ?
N21 C25 . . 1.345(3) ?
N22 C23 . . 1.350(3) ?
N22 H22 . . .85(2) ?
C23 C231 . . 1.466(3) ?
C23 C24 . . 1.383(3) ?
C231 C232 . . 1.394(3) ?
C231 C236 . . 1.393(3) ?
C232 C233 . . 1.391(4) ?
C232 H232 . . .95(3) ?
C233 C234 . . 1.382(4) ?
C233 H233 . . .98(3) ?
C234 C235 . . 1.386(3) ?
C234 H234 . . .95(3) ?
C235 C236 . . 1.380(3) ?
C235 H235 . . .94(3) ?
C236 H236 . . .94(2) ?
C24 C25 . . 1.403(3) ?
C24 H24 . . .96(3) ?
C25 C251 . . 1.468(3) ?
C251 C252 . . 1.396(3) ?
C251 C256 . . 1.402(3) ?
C252 C253 . . 1.379(3) ?
C252 H252 . . .97(2) ?
C253 C254 . . 1.392(3) ?
C253 H253 . . .91(3) ?
C254 C255 . . 1.382(4) ?
C254 H254 . . 1.01(2) ?
C255 C256 . . 1.392(3) ?
C255 H255 . . .97(2) ?
C256 H256 . . .96(3) ?
N32 C33 . . 1.353(3) ?
N32 N32 . '2 655' 1.374(3) ?
C33 C331 . . 1.475(3) ?
C33 C34 . . 1.399(3) ?
C331 C332 . . 1.396(3) ?
C331 C336 . . 1.397(3) ?
C332 C333 . . 1.390(4) ?
C332 H332 . . .93(3) ?
C333 C334 . . 1.386(4) ?
C333 H333 . . .89(3) ?
C334 C335 . . 1.384(4) ?
C334 H334 . . .92(3) ?
C335 C336 . . 1.389(4) ?
C335 H335 . . .94(3) ?
C336 H336 . . .97(3) ?
C34 H34 . . .94(4) ?

loop_
_geom_hbond_atom_site_label_D
_geom_hbond_atom_site_label_H
_geom_hbond_atom_site_label_A
_geom_hbond_site_symmetry_D
_geom_hbond_site_symmetry_H
_geom_hbond_site_symmetry_A
_geom_hbond_distance_DH
_geom_hbond_distance_HA
_geom_hbond_distance_DA
_geom_hbond_angle_DHA
_geom_hbond_publ_flag
? ? ? ? ? ? ? ? ? ? ?

loop_
_geom_torsion_atom_site_label_1
_geom_torsion_atom_site_label_2
_geom_torsion_atom_site_label_3
_geom_torsion_atom_site_label_4
_geom_torsion_site_symmetry_1
_geom_torsion_site_symmetry_2
_geom_torsion_site_symmetry_3
_geom_torsion_site_symmetry_4
_geom_torsion
_geom_torsion_publ_flag
? ? ? ? ? ? ? ? ? ?
